data_2001763
loop_
_publ_author_name
'Adeleke, J. A.'
'Liu, L.-K.'

_publ_section_title
;
 Diphenylphosphinoferrocene
;
_journal_issue 4
_journal_name_full 'Acta Crystallographica Section C'
_journal_page_first 680
_journal_page_last 682
_journal_paper_doi 10.1107/S0108270192010436
_journal_volume 49
_journal_year 1993
_chemical_formula_sum 'C22 H19 Fe P'
_chemical_formula_weight 370.21
_space_group_IT_number 2
_space_group_name_Hall '-P 1'
_space_group_name_H-M_alt 'P -1'
_symmetry_cell_setting triclinic
_symmetry_space_group_name_Hall '-P 1'
_symmetry_space_group_name_H-M 'P -1'
_cell_angle_alpha 97.270(10)
_cell_angle_beta 101.180(10)
_cell_angle_gamma 110.790(10)
_cell_formula_units_Z 2
_cell_length_a 8.3440(10)
_cell_length_b 9.3870(10)
_cell_length_c 12.527(2)
_cell_volume 879.2(2)
_diffrn_radiation_type Mo
_diffrn_radiation_wavelength 0.71069
_exptl_absorpt_coefficient_mu 0.94
_exptl_crystal_density_diffrn 1.398
_exptl_crystal_F_000 384
_cod_data_source_file as1023.cif
_cod_data_source_block as1023_structure_1_of_1
_cod_original_formula_sum 'C22 H19 Fe1 P1'
_cod_database_code 2001763

loop_
_space_group_symop_id
_space_group_symop_operation_xyz
1 x,y,z
2 -x,-y,-z

loop_
_atom_site_label
_atom_site_fract_x
_atom_site_fract_y
_atom_site_fract_z
Fe .10597(4) .66310(4) .33692(3)
P -.13993(9) .89087(8) .30374(5)
C1 -.0920(3) .7229(3) .25847(19)
C2 .0146(3) .7050(3) .18530(18)
C3 .0097(4) .5512(3) .1726(2)
C4 -.1006(4) .4718(3) .2370(2)
C5 -.1636(3) .5755(3) .2901(2)
C6 .3561(4) .8281(3) .4065(2)
C7 .2485(4) .8273(3) .4810(2)
C8 .1870(4) .6757(3) .5040(2)
C9 .2555(4) .5840(3) .4439(2)
C10 .3607(4) .6794(4) .3834(2)
C11 -.3390(3) .8556(3) .19328(19)
C12 -.4154(4) .9649(3) .1966(2)
C13 -.5696(4) .9415(3) .1183(3)
C14 -.6509(4) .8071(4) .0364(2)
C15 -.5783(4) .6982(4) .0324(2)
C16 -.4232(4) .7213(3) .1100(2)
C17 .0309(3) 1.0457(3) .2633(2)
C18 .0120(4) 1.0799(3) .1576(2)
C19 .1473(4) 1.1982(3) .1331(2)
C20 .3038(4) 1.2812(3) .2126(3)
C21 .3251(4) 1.2491(3) .3172(3)
C22 .1888(4) 1.1339(3) .3431(2)
H2 .084 .791 .153
H3 .081 .511 .131
H4 -.128 .362 .244
H5 -.239 .562 .344
H6 .417 .919 .375
H7 .211 .911 .509
H8 .104 .642 .552
H9 .224 .471 .443
H10 .424 .643 .333
H12 -.357 1.064 .254
H13 -.620 1.023 .123
H14 -.766 .789 -.016
H15 -.638 .601 -.026
H16 -.374 .639 .106
H18 -.104 1.017 .103
H19 .128 1.219 .057
H20 .398 1.364 .191
H21 .439 1.308 .374
H22 .198 1.114 .420

loop_
_geom_angle_atom_site_label_1
_geom_angle_atom_site_label_2
_geom_angle_atom_site_label_3
_geom_angle
C1 Fe C2 40.92(10)
C1 Fe C3 68.91(10)
C1 Fe C4 68.96(10)
C1 Fe C5 41.36(10)
C1 Fe C6 120.75(11)
C1 Fe C7 108.60(10)
C1 Fe C8 126.86(11)
C1 Fe C9 163.48(12)
C1 Fe C10 154.67(12)
C2 Fe C3 40.51(10)
C2 Fe C4 68.18(10)
C2 Fe C5 68.68(10)
C2 Fe C6 107.88(10)
C2 Fe C7 126.42(10)
C2 Fe C8 164.13(11)
C2 Fe C9 153.98(12)
C2 Fe C10 119.41(11)
C3 Fe C4 40.54(12)
C3 Fe C5 68.55(11)
C3 Fe C6 124.82(12)
C3 Fe C7 162.50(11)
C3 Fe C8 154.56(11)
C3 Fe C9 119.13(11)
C3 Fe C10 106.35(12)
C4 Fe C5 40.65(12)
C4 Fe C6 161.49(13)
C4 Fe C7 156.23(12)
C4 Fe C8 120.80(11)
C4 Fe C9 106.99(11)
C4 Fe C10 124.50(12)
Fe C5 C1 69.73(14)
Fe C5 C4 69.92(15)
Fe C5 H5 123.8
C1 C5 C4 108.2(2)
C1 C5 H5 120.7
C4 C5 H5 131.0
Fe C6 C7 70.17(15)
Fe C6 C10 69.62(15)
Fe C6 H6 125.8
C7 C6 C10 108.5(2)
C7 C6 H6 125.6
C10 C6 H6 125.9
Fe C7 C6 69.43(14)
Fe C7 C8 69.49(14)
Fe C7 H7 122.3
C6 C7 C8 107.3(2)
C6 C7 H7 128.6
C8 C7 H7 123.9
Fe C8 C7 69.97(14)
Fe C8 C9 69.67(14)
Fe C8 H8 124.0
C7 C8 C9 108.5(2)
C7 C8 H8 124.1
C9 C8 H8 127.3
Fe C9 C8 69.99(15)
Fe C9 C10 69.42(16)
Fe C9 H9 122.6
C8 C9 C10 107.5(2)
C8 C9 H9 123.2
C10 C9 H9 129.2
C5 Fe C6 156.58(12)
C5 Fe C7 121.81(11)
C5 Fe C8 108.75(10)
C5 Fe C9 125.32(11)
C5 Fe C10 162.03(12)
C6 Fe C7 40.40(12)
C6 Fe C8 67.86(11)
C6 Fe C9 68.14(12)
C6 Fe C10 40.29(13)
C7 Fe C8 40.54(10)
C7 Fe C9 68.26(11)
C7 Fe C10 68.06(12)
C8 Fe C9 40.35(12)
C8 Fe C10 67.99(12)
C9 Fe C10 40.78(13)
C1 Fe C11 100.66(11)
C1 Fe C17 101.12(11)
C11 Fe C17 101.40(11)
Fe C1 P 127.53(12)
Fe C1 C2 69.59(13)
Fe C1 C5 68.91(13)
P C1 C2 129.22(18)
P C1 C5 124.16(19)
C2 C1 C5 106.6(2)
Fe C2 C1 69.49(13)
Fe C2 C3 69.88(13)
Fe C2 H2 124.2
C1 C2 C3 108.9(2)
C1 C2 H2 123.6
C3 C2 H2 127.5
Fe C3 C2 69.62(13)
Fe C3 C4 69.38(14)
Fe C3 H3 122.3
C2 C3 C4 107.8(2)
C2 C3 H3 125.1
C4 C3 H3 126.8
Fe C4 C3 70.09(14)
Fe C4 C5 69.43(14)
Fe C4 H4 125.6
C3 C4 C5 108.6(2)
C3 C4 H4 125.6
C5 C4 H4 125.8
Fe C10 C6 70.09(16)
Fe C10 C9 69.80(16)
Fe C10 H10 125.3
C6 C10 C9 108.1(3)
C6 C10 H10 127.6
C9 C10 H10 124.2
P C11 C12 118.42(19)
P C11 C16 123.59(19)
C12 C11 C16 117.9(2)
C11 C12 C13 121.0(2)
C11 C12 H12 120.3
C13 C12 H12 118.7
C12 C13 C14 120.1(3)
C12 C13 H13 118.8
C14 C13 H13 121.1
C13 C14 C15 119.6(3)
C13 C14 H14 119.1
C15 C14 H14 121.1
C14 C15 C16 120.7(3)
C14 C15 H15 119.3
C16 C15 H15 120.1
C11 C16 C15 120.8(3)
C11 C16 H16 120.1
C15 C16 H16 119.1
P C17 C18 124.26(19)
P C17 C22 118.0(2)
C18 C17 C22 117.8(3)
C17 C18 C19 121.0(2)
C17 C18 H18 116.0
C19 C18 H18 123.0
C18 C19 C20 120.1(3)
C18 C19 H19 118.4
C20 C19 H19 121.4
C19 C20 C21 119.7(3)
C19 C20 H20 117.6
C21 C20 H20 122.7
C20 C21 C22 120.4(3)
C20 C21 H21 119.7
C22 C21 H21 119.9
C17 C22 C21 120.9(3)
C17 C22 H22 117.5
C21 C22 H22 121.5

loop_
_geom_bond_atom_site_label_1
_geom_bond_atom_site_label_2
_geom_bond_distance
Fe C1 2.044(2)
Fe C2 2.045(2)
Fe C3 2.049(2)
Fe C4 2.039(2)
Fe C5 2.033(3)
Fe C6 2.042(3)
Fe C7 2.052(2)
Fe C8 2.046(2)
Fe C9 2.041(3)
Fe C10 2.036(3)
P C1 1.810(3)
P C11 1.840(3)
P C17 1.843(3)
C1 C2 1.429(4)
C1 C5 1.440(3)
C2 C3 1.417(4)
C2 H2 1.0
C3 C4 1.416(4)
C3 H3 1.0
C4 C5 1.415(4)
C5 H5 1.0
C4 H4 1.0
C6 C7 1.414(4)
C6 C10 1.405(5)
C6 H6 1.0
C7 C8 1.420(4)
C7 H7 1.0
C8 C9 1.409(4)
C8 H8 1.0
C9 C10 1.421(5)
C9 H9 1.0
C10 H10 1.0
C11 C12 1.387(4)
C11 C16 1.388(4)
C12 C13 1.386(4)
C12 H12 1.0
C13 C14 1.378(4)
C13 H13 .99
C14 C15 1.361(4)
C14 H14 .99
C15 C16 1.388(4)
C15 H15 .99
C16 H16 .99
C17 C18 1.393(4)
C17 C22 1.388(4)
C18 C19 1.390(4)
C18 H18 1.0
C19 C20 1.372(4)
C19 H19 1.0
C20 C21 1.374(5)
C20 H20 1.0
C21 C22 1.388(5)
C21 H21 .99
C22 H22 1.0
